data_2022480
loop_
_publ_author_name
'Mason, Helen E.'
'Howard, Judith A. K.'
'Sparkes, Hazel A.'

_publ_section_title
;
 Selected solid-state behaviour of three di-<i>tert</i>-butyl-substituted
 <i>N</i>-salicylideneaniline derivatives: temperature-induced phase
 transitions and chromic behaviour
;
_journal_coeditor_code WV3002
_journal_issue 10
_journal_name_full 'Acta Crystallographica Section C'
_journal_page_first 659
_journal_page_last 667
_journal_paper_doi 10.1107/S2053229621008780
_journal_volume 77
_journal_year 2021
_chemical_formula_iupac 'C21 H26 Br N O'
_chemical_formula_moiety 'C21 H26 Br N O'
_chemical_formula_sum 'C21 H26 Br N O'
_chemical_formula_weight 388.34
_chemical_name_systematic
;
(<i>E</i>)-6-{[(4-Bromophenyl)imino]methyl}-2,4-di-<i>tert</i>-butylphenol
;
_space_group_crystal_system monoclinic
_space_group_IT_number 14
_space_group_name_Hall '-P 2ybc'
_space_group_name_H-M_alt 'P 1 21/c 1'
_atom_sites_solution_hydrogens mixed
_atom_sites_solution_primary direct
_audit_creation_method
;
Olex2 1.3
(compiled 2020.02.04 svn.rd84adfe8 for OlexSys, GUI svn.r6032)
;
_cell_angle_alpha 90
_cell_angle_beta 90.6047(16)
_cell_angle_gamma 90
_cell_formula_units_Z 4
_cell_length_a 17.5364(3)
_cell_length_b 10.65933(19)
_cell_length_c 10.1718(2)
_cell_measurement_reflns_used 19498
_cell_measurement_temperature 120(2)
_cell_measurement_theta_max 33.7250
_cell_measurement_theta_min 2.9860
_cell_volume 1901.27(6)
_computing_cell_refinement
;
CrysAlis PRO (Agilent, 2013)
;
_computing_data_collection
;
CrysAlis PRO (Agilent, 2013)
;
_computing_data_reduction
;
CrysAlis PRO (Agilent, 2013)
;
_computing_molecular_graphics
;
OLEX2 (Dolomanov <i>et al.</i>,  2009)
;
_computing_publication_material
;
OLEX2 (Dolomanov <i>et al.</i>,  2009)
;
_computing_structure_refinement
;
SHELXL2018 (Sheldrick, 2015)
;
_computing_structure_solution
;
SHELXS (Sheldrick, 2008)
;
_diffrn_ambient_temperature 120(2)
_diffrn_detector_area_resol_mean 10.3620
_diffrn_measured_fraction_theta_full 0.997
_diffrn_measured_fraction_theta_max 0.998
_diffrn_measurement_device_type 'Agilent SuperNova Dual Source diffractometer with an Atlas detector'
_diffrn_measurement_method '\w and \p scans'
_diffrn_radiation_monochromator mirror
_diffrn_radiation_type 'Mo K\a'
_diffrn_radiation_wavelength 0.71073
_diffrn_reflns_av_R_equivalents 0.0450
_diffrn_reflns_av_unetI/netI 0.0273
_diffrn_reflns_limit_h_max 23
_diffrn_reflns_limit_h_min -23
_diffrn_reflns_limit_k_max 14
_diffrn_reflns_limit_k_min -10
_diffrn_reflns_limit_l_max 13
_diffrn_reflns_limit_l_min -13
_diffrn_reflns_number 44888
_diffrn_reflns_theta_full 25.000
_diffrn_reflns_theta_max 27.878
_diffrn_reflns_theta_min 2.994
_diffrn_source 'SuperNova (Mo) X-ray Source'
_exptl_absorpt_coefficient_mu 2.169
_exptl_absorpt_correction_T_max 1.00000
_exptl_absorpt_correction_T_min 0.68259
_exptl_absorpt_correction_type multi-scan
_exptl_absorpt_process_details
;
(CrysAlis PRO; Agilent, 2013)
;
_exptl_crystal_colour yellow
_exptl_crystal_density_diffrn 1.357
_exptl_crystal_description needle
_exptl_crystal_F_000 808
_exptl_crystal_size_max 0.3
_exptl_crystal_size_mid 0.05
_exptl_crystal_size_min 0.05
_refine_diff_density_max 0.471
_refine_diff_density_min -0.420
_refine_ls_extinction_method none
_refine_ls_goodness_of_fit_ref 1.046
_refine_ls_hydrogen_treatment mixed
_refine_ls_matrix_type full
_refine_ls_number_parameters 258
_refine_ls_number_reflns 4509
_refine_ls_number_restraints 103
_refine_ls_restrained_S_all 1.066
_refine_ls_R_factor_all 0.0458
_refine_ls_R_factor_gt 0.0319
_refine_ls_shift/su_max 0.001
_refine_ls_shift/su_mean 0.000
_refine_ls_structure_factor_coef Fsqd
_refine_ls_weighting_details 'w=1/[\s^2^(Fo^2^)+(0.0272P)^2^+1.8460P] where P=(Fo^2^+2Fc^2^)/3'
_refine_ls_weighting_scheme calc
_refine_ls_wR_factor_gt 0.0684
_refine_ls_wR_factor_ref 0.0739
_reflns_number_gt 3697
_reflns_number_total 4509
_reflns_threshold_expression 'I > 2\s(I)'
_cod_data_source_file wv3002sup1.cif
_cod_data_source_block 3_120K
_cod_original_cell_volume 1901.26(6)
_cod_database_code 2022480
_shelx_space_group_comment
;
The symmetry employed for this shelxl refinement is uniquely defined
by the following loop, which should always be used as a source of
symmetry information in preference to the above space-group names.
They are only intended as comments.
;
_shelx_estimated_absorpt_t_min 0.562
_shelx_estimated_absorpt_t_max 0.899

loop_
_space_group_symop_operation_xyz
'x, y, z'
'-x, y+1/2, -z+1/2'
'-x, -y, -z'
'x, -y-1/2, z-1/2'

loop_
_atom_site_type_symbol
_atom_site_label
_atom_site_fract_x
_atom_site_fract_y
_atom_site_fract_z
_atom_site_U_iso_or_equiv
_atom_site_adp_type
_atom_site_calc_flag
_atom_site_occupancy
_atom_site_disorder_assembly
_atom_site_disorder_group
Br Br1 -0.13844(2) 0.43829(2) -0.28813(2) 0.02634(7) Uani d 1 . .
O O1 0.18335(8) 0.01013(13) 0.15526(14) 0.0234(3) Uani d 1 . .
N N1 0.11721(9) 0.19964(16) 0.03565(16) 0.0216(4) Uani d 1 . .
C C1 0.23349(11) 0.09331(18) 0.20854(19) 0.0189(4) Uani d 1 . .
C C2 0.28966(11) 0.05260(18) 0.29902(18) 0.0176(4) Uani d 1 . .
C C3 0.33929(11) 0.14357(18) 0.34904(18) 0.0184(4) Uani d 1 . .
H H3 0.377226 0.117353 0.410491 0.022 Uiso calc 1 . .
C C4 0.33707(11) 0.27097(18) 0.31492(18) 0.0191(4) Uani d 1 . .
C C5 0.28065(11) 0.30691(18) 0.22702(19) 0.0202(4) Uani d 1 . .
H H5 0.277174 0.392520 0.201705 0.024 Uiso calc 1 . .
C C6 0.22861(11) 0.22112(19) 0.17431(19) 0.0198(4) Uani d 1 . .
C C7 0.16847(11) 0.26895(19) 0.0887(2) 0.0223(4) Uani d 1 . .
H H7 0.167154 0.356474 0.071266 0.027 Uiso calc 1 . .
C C8 0.05922(11) 0.25697(19) -0.04310(19) 0.0205(4) Uani d 1 . .
C C9 0.07049(12) 0.3685(2) -0.1113(2) 0.0269(5) Uani d 1 . .
H H9 0.119013 0.408120 -0.108253 0.032 Uiso calc 1 . .
C C10 0.01170(12) 0.4224(2) -0.1835(2) 0.0268(5) Uani d 1 . .
H H10 0.019426 0.499010 -0.229147 0.032 Uiso calc 1 . .
C C11 -0.05848(11) 0.36318(19) -0.18819(19) 0.0201(4) Uani d 1 . .
C C12 -0.07077(11) 0.25090(19) -0.1236(2) 0.0226(4) Uani d 1 . .
H H12 -0.119082 0.210756 -0.128412 0.027 Uiso calc 1 . .
C C13 -0.01115(11) 0.19778(19) -0.0515(2) 0.0237(4) Uani d 1 . .
H H13 -0.018687 0.120171 -0.007623 0.028 Uiso calc 1 . .
C C14 0.29587(11) -0.08585(18) 0.34107(19) 0.0199(4) Uani d 1 . .
C C15 0.36147(12) -0.1077(2) 0.4390(2) 0.0268(5) Uani d 1 . .
H H15A 0.352459 -0.059068 0.519060 0.040 Uiso calc 1 . .
H H15B 0.409560 -0.080971 0.399533 0.040 Uiso calc 1 . .
H H15C 0.364385 -0.197117 0.460950 0.040 Uiso calc 1 . .
C C16 0.31050(13) -0.16864(19) 0.2197(2) 0.0273(5) Uani d 1 . .
H H16A 0.359236 -0.145097 0.180394 0.041 Uiso calc 1 . .
H H16B 0.269274 -0.156519 0.155142 0.041 Uiso calc 1 . .
H H16C 0.312291 -0.256948 0.246356 0.041 Uiso calc 1 . .
C C17 0.22224(12) -0.1278(2) 0.4088(2) 0.0256(4) Uani d 1 . .
H H17A 0.178983 -0.117698 0.347927 0.038 Uiso calc 1 . .
H H17B 0.214040 -0.076414 0.487233 0.038 Uiso calc 1 . .
H H17C 0.226738 -0.216188 0.434369 0.038 Uiso calc 1 . .
C C18 0.39480(11) 0.36655(18) 0.36816(18) 0.0220(4) Uani d 1 . .
C C19 0.45276(15) 0.3956(3) 0.2635(2) 0.0325(7) Uani d 0.866(4) A 1
H H19A 0.426705 0.429933 0.185801 0.049 Uiso calc 0.866(4) A 1
H H19B 0.479678 0.318507 0.239477 0.049 Uiso calc 0.866(4) A 1
H H19C 0.489486 0.457189 0.297504 0.049 Uiso calc 0.866(4) A 1
C C20 0.43448(16) 0.3215(3) 0.4933(3) 0.0357(7) Uani d 0.866(4) A 1
H H20A 0.467578 0.388141 0.527699 0.054 Uiso calc 0.866(4) A 1
H H20B 0.465249 0.247148 0.473742 0.054 Uiso calc 0.866(4) A 1
H H20C 0.396146 0.300037 0.559027 0.054 Uiso calc 0.866(4) A 1
C C21 0.35248(15) 0.4905(2) 0.4045(3) 0.0345(7) Uani d 0.866(4) A 1
H H21A 0.313289 0.472481 0.469819 0.052 Uiso calc 0.866(4) A 1
H H21B 0.328427 0.525905 0.325396 0.052 Uiso calc 0.866(4) A 1
H H21C 0.389148 0.550822 0.441016 0.052 Uiso calc 0.866(4) A 1
C C19A 0.4165(10) 0.4668(13) 0.2667(13) 0.037(4) Uani d 0.134(4) A 2
H H19D 0.375157 0.528297 0.258655 0.056 Uiso calc 0.134(4) A 2
H H19E 0.424704 0.426767 0.181219 0.056 Uiso calc 0.134(4) A 2
H H19F 0.463361 0.509153 0.295317 0.056 Uiso calc 0.134(4) A 2
C C21A 0.3726(10) 0.4232(17) 0.4984(11) 0.050(5) Uani d 0.134(4) A 2
H H21D 0.408437 0.490241 0.521756 0.075 Uiso calc 0.134(4) A 2
H H21E 0.373903 0.358192 0.566514 0.075 Uiso calc 0.134(4) A 2
H H21F 0.320915 0.457808 0.491313 0.075 Uiso calc 0.134(4) A 2
C C20A 0.4711(6) 0.2925(13) 0.3923(18) 0.046(5) Uani d 0.134(4) A 2
H H20D 0.510831 0.350588 0.422946 0.070 Uiso calc 0.134(4) A 2
H H20E 0.487149 0.253026 0.310116 0.070 Uiso calc 0.134(4) A 2
H H20F 0.463040 0.227653 0.459071 0.070 Uiso calc 0.134(4) A 2
H H1 0.1518(13) 0.051(2) 0.107(2) 0.052(9) Uiso d 1 . .

loop_
_atom_site_aniso_label
_atom_site_aniso_U_11
_atom_site_aniso_U_22
_atom_site_aniso_U_33
_atom_site_aniso_U_12
_atom_site_aniso_U_13
_atom_site_aniso_U_23
Br1 0.02311(11) 0.02777(12) 0.02797(12) 0.00560(9) -0.00830(8) 0.00102(9)
O1 0.0233(7) 0.0183(7) 0.0285(8) -0.0029(6) -0.0093(6) -0.0009(6)
N1 0.0192(8) 0.0235(9) 0.0220(8) 0.0005(7) -0.0051(7) -0.0004(7)
C1 0.0174(9) 0.0204(10) 0.0189(9) -0.0020(7) -0.0010(7) -0.0048(8)
C2 0.0184(9) 0.0181(9) 0.0163(9) 0.0008(8) 0.0013(7) -0.0006(7)
C3 0.0175(9) 0.0212(10) 0.0165(9) -0.0008(8) -0.0027(7) 0.0022(7)
C4 0.0192(9) 0.0207(10) 0.0173(9) -0.0020(8) -0.0018(7) -0.0016(8)
C5 0.0229(10) 0.0163(9) 0.0212(10) -0.0022(8) -0.0027(8) 0.0007(8)
C6 0.0191(9) 0.0204(10) 0.0199(10) 0.0016(8) -0.0035(7) -0.0014(8)
C7 0.0233(10) 0.0182(10) 0.0251(10) 0.0019(8) -0.0058(8) -0.0026(8)
C8 0.0198(9) 0.0228(10) 0.0186(9) 0.0016(8) -0.0039(7) -0.0014(8)
C9 0.0201(10) 0.0330(12) 0.0274(11) -0.0074(9) -0.0047(8) 0.0048(9)
C10 0.0273(11) 0.0285(12) 0.0245(10) -0.0050(9) -0.0048(8) 0.0084(9)
C11 0.0201(9) 0.0225(10) 0.0178(9) 0.0035(8) -0.0046(7) -0.0031(8)
C12 0.0171(9) 0.0240(10) 0.0267(10) -0.0016(8) -0.0033(8) -0.0017(8)
C13 0.0252(10) 0.0200(10) 0.0258(11) -0.0006(8) -0.0051(8) 0.0016(8)
C14 0.0226(9) 0.0167(10) 0.0203(9) 0.0003(8) -0.0006(8) 0.0003(7)
C15 0.0285(11) 0.0219(10) 0.0300(11) 0.0019(9) -0.0054(9) 0.0074(9)
C16 0.0373(12) 0.0181(10) 0.0264(11) 0.0045(9) 0.0019(9) -0.0011(8)
C17 0.0285(11) 0.0225(11) 0.0259(11) -0.0028(9) 0.0017(8) 0.0020(9)
C18 0.0250(10) 0.0221(10) 0.0189(10) -0.0074(8) -0.0053(8) 0.0015(8)
C19 0.0294(14) 0.0411(16) 0.0271(13) -0.0159(13) 0.0017(11) -0.0037(12)
C20 0.0416(16) 0.0350(15) 0.0300(15) -0.0172(13) -0.0176(12) 0.0068(12)
C21 0.0318(14) 0.0272(14) 0.0443(17) -0.0040(11) -0.0037(12) -0.0151(12)
C19A 0.037(8) 0.035(8) 0.040(8) -0.006(7) -0.006(7) -0.003(7)
C21A 0.043(8) 0.058(9) 0.048(9) -0.021(8) -0.012(7) -0.012(8)
C20A 0.040(8) 0.036(8) 0.062(9) -0.023(7) -0.025(7) 0.001(7)

loop_
_atom_type_symbol
_atom_type_description
_atom_type_scat_dispersion_real
_atom_type_scat_dispersion_imag
_atom_type_scat_source
C C 0.0033 0.0016 'International Tables Vol C Tables 4.2.6.8 and 6.1.1.4'
H H 0.0000 0.0000 'International Tables Vol C Tables 4.2.6.8 and 6.1.1.4'
Br Br -0.2901 2.4595 'International Tables Vol C Tables 4.2.6.8 and 6.1.1.4'
N N 0.0061 0.0033 'International Tables Vol C Tables 4.2.6.8 and 6.1.1.4'
O O 0.0106 0.0060 'International Tables Vol C Tables 4.2.6.8 and 6.1.1.4'

loop_
_geom_angle_atom_site_label_1
_geom_angle_atom_site_label_2
_geom_angle_atom_site_label_3
_geom_angle_site_symmetry_1
_geom_angle_site_symmetry_3
_geom_angle
_geom_angle_publ_flag
C1 O1 H1 . . 108(2) ?
C7 N1 C8 . . 118.93(18) ?
O1 C1 C2 . . 120.33(17) ?
O1 C1 C6 . . 119.70(17) ?
C6 C1 C2 . . 119.97(17) ?
C1 C2 C14 . . 121.56(17) ?
C3 C2 C1 . . 116.94(17) ?
C3 C2 C14 . . 121.50(17) ?
C2 C3 H3 . . 117.7 ?
C2 C3 C4 . . 124.55(18) ?
C4 C3 H3 . . 117.7 ?
C3 C4 C18 . . 122.70(17) ?
C5 C4 C3 . . 116.54(17) ?
C5 C4 C18 . . 120.73(17) ?
C4 C5 H5 . . 119.1 ?
C4 C5 C6 . . 121.90(18) ?
C6 C5 H5 . . 119.1 ?
C1 C6 C7 . . 121.97(17) ?
C5 C6 C1 . . 120.07(17) ?
C5 C6 C7 . . 117.91(18) ?
N1 C7 C6 . . 123.57(19) ?
N1 C7 H7 . . 118.2 ?
C6 C7 H7 . . 118.2 ?
C9 C8 N1 . . 122.83(18) ?
C13 C8 N1 . . 117.93(18) ?
C13 C8 C9 . . 119.24(18) ?
C8 C9 H9 . . 119.7 ?
C10 C9 C8 . . 120.66(19) ?
C10 C9 H9 . . 119.7 ?
C9 C10 H10 . . 120.4 ?
C11 C10 C9 . . 119.11(19) ?
C11 C10 H10 . . 120.4 ?
C10 C11 Br1 . . 118.52(15) ?
C12 C11 Br1 . . 120.06(15) ?
C12 C11 C10 . . 121.42(18) ?
C11 C12 H12 . . 120.6 ?
C11 C12 C13 . . 118.85(18) ?
C13 C12 H12 . . 120.6 ?
C8 C13 C12 . . 120.69(19) ?
C8 C13 H13 . . 119.7 ?
C12 C13 H13 . . 119.7 ?
C2 C14 C16 . . 109.76(16) ?
C15 C14 C2 . . 112.14(16) ?
C15 C14 C16 . . 107.67(17) ?
C15 C14 C17 . . 107.06(16) ?
C17 C14 C2 . . 110.26(16) ?
C17 C14 C16 . . 109.88(17) ?
C14 C15 H15A . . 109.5 ?
C14 C15 H15B . . 109.5 ?
C14 C15 H15C . . 109.5 ?
H15A C15 H15B . . 109.5 ?
H15A C15 H15C . . 109.5 ?
H15B C15 H15C . . 109.5 ?
C14 C16 H16A . . 109.5 ?
C14 C16 H16B . . 109.5 ?
C14 C16 H16C . . 109.5 ?
H16A C16 H16B . . 109.5 ?
H16A C16 H16C . . 109.5 ?
H16B C16 H16C . . 109.5 ?
C14 C17 H17A . . 109.5 ?
C14 C17 H17B . . 109.5 ?
C14 C17 H17C . . 109.5 ?
H17A C17 H17B . . 109.5 ?
H17A C17 H17C . . 109.5 ?
H17B C17 H17C . . 109.5 ?
C4 C18 C21 . . 109.41(17) ?
C4 C18 C19A . . 113.1(7) ?
C4 C18 C20A . . 106.3(6) ?
C19 C18 C4 . . 109.53(17) ?
C19 C18 C20 . . 110.4(2) ?
C19 C18 C21 . . 108.6(2) ?
C20 C18 C4 . . 112.36(17) ?
C20 C18 C21 . . 106.5(2) ?
C19A C18 C20A . . 103.8(7) ?
C21A C18 C4 . . 113.6(7) ?
C21A C18 C19A . . 112.3(8) ?
C21A C18 C20A . . 106.9(7) ?
C18 C19 H19A . . 109.5 ?
C18 C19 H19B . . 109.5 ?
C18 C19 H19C . . 109.5 ?
H19A C19 H19B . . 109.5 ?
H19A C19 H19C . . 109.5 ?
H19B C19 H19C . . 109.5 ?
C18 C20 H20A . . 109.5 ?
C18 C20 H20B . . 109.5 ?
C18 C20 H20C . . 109.5 ?
H20A C20 H20B . . 109.5 ?
H20A C20 H20C . . 109.5 ?
H20B C20 H20C . . 109.5 ?
C18 C21 H21A . . 109.5 ?
C18 C21 H21B . . 109.5 ?
C18 C21 H21C . . 109.5 ?
H21A C21 H21B . . 109.5 ?
H21A C21 H21C . . 109.5 ?
H21B C21 H21C . . 109.5 ?
C18 C19A H19D . . 109.5 ?
C18 C19A H19E . . 109.5 ?
C18 C19A H19F . . 109.5 ?
H19D C19A H19E . . 109.5 ?
H19D C19A H19F . . 109.5 ?
H19E C19A H19F . . 109.5 ?
C18 C21A H21D . . 109.5 ?
C18 C21A H21E . . 109.5 ?
C18 C21A H21F . . 109.5 ?
H21D C21A H21E . . 109.5 ?
H21D C21A H21F . . 109.5 ?
H21E C21A H21F . . 109.5 ?
C18 C20A H20D . . 109.5 ?
C18 C20A H20E . . 109.5 ?
C18 C20A H20F . . 109.5 ?
H20D C20A H20E . . 109.5 ?
H20D C20A H20F . . 109.5 ?
H20E C20A H20F . . 109.5 ?

loop_
_geom_bond_atom_site_label_1
_geom_bond_atom_site_label_2
_geom_bond_site_symmetry_2
_geom_bond_distance
_geom_bond_publ_flag
Br1 C11 . 1.9001(19) ?
O1 C1 . 1.358(2) ?
O1 H1 . 0.858(10) ?
N1 C7 . 1.279(3) ?
N1 C8 . 1.425(2) ?
C1 C2 . 1.409(3) ?
C1 C6 . 1.409(3) ?
C2 C3 . 1.396(3) ?
C2 C14 . 1.540(3) ?
C3 H3 . 0.9500 ?
C3 C4 . 1.402(3) ?
C4 C5 . 1.381(3) ?
C4 C18 . 1.531(3) ?
C5 H5 . 0.9500 ?
C5 C6 . 1.395(3) ?
C6 C7 . 1.453(3) ?
C7 H7 . 0.9500 ?
C8 C9 . 1.392(3) ?
C8 C13 . 1.388(3) ?
C9 H9 . 0.9500 ?
C9 C10 . 1.384(3) ?
C10 H10 . 0.9500 ?
C10 C11 . 1.383(3) ?
C11 C12 . 1.383(3) ?
C12 H12 . 0.9500 ?
C12 C13 . 1.391(3) ?
C13 H13 . 0.9500 ?
C14 C15 . 1.531(3) ?
C14 C16 . 1.541(3) ?
C14 C17 . 1.536(3) ?
C15 H15A . 0.9800 ?
C15 H15B . 0.9800 ?
C15 H15C . 0.9800 ?
C16 H16A . 0.9800 ?
C16 H16B . 0.9800 ?
C16 H16C . 0.9800 ?
C17 H17A . 0.9800 ?
C17 H17B . 0.9800 ?
C17 H17C . 0.9800 ?
C18 C19 . 1.511(3) ?
C18 C20 . 1.522(3) ?
C18 C21 . 1.561(3) ?
C18 C19A . 1.536(7) ?
C18 C21A . 1.510(7) ?
C18 C20A . 1.571(7) ?
C19 H19A . 0.9800 ?
C19 H19B . 0.9800 ?
C19 H19C . 0.9800 ?
C20 H20A . 0.9800 ?
C20 H20B . 0.9800 ?
C20 H20C . 0.9800 ?
C21 H21A . 0.9800 ?
C21 H21B . 0.9800 ?
C21 H21C . 0.9800 ?
C19A H19D . 0.9800 ?
C19A H19E . 0.9800 ?
C19A H19F . 0.9800 ?
C21A H21D . 0.9800 ?
C21A H21E . 0.9800 ?
C21A H21F . 0.9800 ?
C20A H20D . 0.9800 ?
C20A H20E . 0.9800 ?
C20A H20F . 0.9800 ?

loop_
_geom_hbond_atom_site_label_D
_geom_hbond_atom_site_label_H
_geom_hbond_atom_site_label_A
_geom_hbond_site_symmetry_A
_geom_hbond_distance_DH
_geom_hbond_distance_HA
_geom_hbond_distance_DA
_geom_hbond_angle_DHA
_geom_hbond_publ_flag
O1 H1 N1 . 0.858(10) 1.839(17) 2.622(2) 151(3) yes

loop_
_geom_torsion_atom_site_label_1
_geom_torsion_atom_site_label_2
_geom_torsion_atom_site_label_3
_geom_torsion_atom_site_label_4
_geom_torsion_site_symmetry_1
_geom_torsion_site_symmetry_2
_geom_torsion_site_symmetry_3
_geom_torsion_site_symmetry_4
_geom_torsion
_geom_torsion_publ_flag
Br1 C11 C12 C13 . . . . 179.78(15) ?
O1 C1 C2 C3 . . . . 179.74(17) ?
O1 C1 C2 C14 . . . . -0.4(3) ?
O1 C1 C6 C5 . . . . -179.00(18) ?
O1 C1 C6 C7 . . . . 3.6(3) ?
N1 C8 C9 C10 . . . . -178.1(2) ?
N1 C8 C13 C12 . . . . 178.08(18) ?
C1 C2 C3 C4 . . . . -0.3(3) ?
C1 C2 C14 C15 . . . . 179.49(17) ?
C1 C2 C14 C16 . . . . 59.9(2) ?
C1 C2 C14 C17 . . . . -61.3(2) ?
C1 C6 C7 N1 . . . . -1.9(3) ?
C2 C1 C6 C5 . . . . 1.8(3) ?
C2 C1 C6 C7 . . . . -175.62(18) ?
C2 C3 C4 C5 . . . . 1.0(3) ?
C2 C3 C4 C18 . . . . -177.46(18) ?
C3 C2 C14 C15 . . . . -0.7(3) ?
C3 C2 C14 C16 . . . . -120.3(2) ?
C3 C2 C14 C17 . . . . 118.5(2) ?
C3 C4 C5 C6 . . . . -0.2(3) ?
C3 C4 C18 C19 . . . . 102.7(2) ?
C3 C4 C18 C20 . . . . -20.3(3) ?
C3 C4 C18 C21 . . . . -138.4(2) ?
C3 C4 C18 C19A . . . . 143.4(8) ?
C3 C4 C18 C21A . . . . -87.1(8) ?
C3 C4 C18 C20A . . . . 30.2(7) ?
C4 C5 C6 C1 . . . . -1.1(3) ?
C4 C5 C6 C7 . . . . 176.38(18) ?
C5 C4 C18 C19 . . . . -75.6(3) ?
C5 C4 C18 C20 . . . . 161.3(2) ?
C5 C4 C18 C21 . . . . 43.2(3) ?
C5 C4 C18 C19A . . . . -35.0(8) ?
C5 C4 C18 C21A . . . . 94.6(8) ?
C5 C4 C18 C20A . . . . -148.2(7) ?
C5 C6 C7 N1 . . . . -179.40(19) ?
C6 C1 C2 C3 . . . . -1.1(3) ?
C6 C1 C2 C14 . . . . 178.78(17) ?
C7 N1 C8 C9 . . . . 28.2(3) ?
C7 N1 C8 C13 . . . . -152.0(2) ?
C8 N1 C7 C6 . . . . 177.84(18) ?
C8 C9 C10 C11 . . . . -0.7(3) ?
C9 C8 C13 C12 . . . . -2.1(3) ?
C9 C10 C11 Br1 . . . . -179.84(16) ?
C9 C10 C11 C12 . . . . -0.7(3) ?
C10 C11 C12 C13 . . . . 0.7(3) ?
C11 C12 C13 C8 . . . . 0.8(3) ?
C13 C8 C9 C10 . . . . 2.0(3) ?
C14 C2 C3 C4 . . . . 179.82(18) ?
C18 C4 C5 C6 . . . . 178.26(18) ?

_cod_database_fobs_code 2022480
